data_7226338
loop_
_publ_author_name
'Hutchins, Kristin M.'
'Kummer, Katherine A.'
'Groeneman, Ryan H.'
'Reinheimer, Eric W.'
'Sinnwell, Michael A.'
'Swenson, Dale C.'
'MacGillivray, Leonard R.'

_publ_section_title
;
 Thermal expansion properties of three isostructural co-crystals composed
 of isosteric components: interplay between halogen and hydrogen bonds
;
_journal_issue 43
_journal_name_full CrystEngComm
_journal_page_first 8354
_journal_paper_doi 10.1039/C6CE01674J
_journal_volume 18
_journal_year 2016
_chemical_formula_moiety 'C6 H4 Br2 O2, C10 H8 N4'
_chemical_formula_sum 'C16 H12 Br2 N4 O2'
_chemical_formula_weight 452.12
_chemical_name_systematic
;
 ?
;
_space_group_crystal_system triclinic
_space_group_IT_number 2
_space_group_name_Hall '-P 1'
_space_group_name_H-M_alt 'P -1'
_symmetry_space_group_name_Hall '-P 1'
_symmetry_space_group_name_H-M 'P -1'
_atom_sites_solution_hydrogens geom
_audit_creation_date 2015-04-13
_audit_creation_method
;
Olex2 1.2
(compiled 2015.01.26 svn.r3150 for OlexSys, GUI svn.r4998)
;
_audit_update_record
;
2015-04-14 deposited with the CCDC.
2016-08-23 downloaded from the CCDC.
;
_cell_angle_alpha 75.203(5)
_cell_angle_beta 70.936(5)
_cell_angle_gamma 64.122(5)
_cell_formula_units_Z 2
_cell_length_a 9.0278(9)
_cell_length_b 10.2654(10)
_cell_length_c 10.6009(11)
_cell_measurement_temperature 190(2)
_cell_volume 828.05(15)
_computing_cell_refinement 'Collect (Hooft, 1998)'
_computing_data_collection 'HKL Scalepack (Otwinowski and Minor, 1997)'
_computing_data_reduction 'Denzo (Otwinowski and Minor, 1997)'
_computing_molecular_graphics 'Olex2 (Dolomanov et al., 2009)'
_computing_publication_material 'Olex2 (Dolomanov et al., 2009)'
_computing_structure_refinement 'ShelXL (Sheldrick, 2008)'
_computing_structure_solution 'ShelXT (Sheldrick, 2015)'
_diffrn_ambient_temperature 190(2)
_diffrn_detector_area_resol_mean 9
_diffrn_measured_fraction_theta_full 0.997
_diffrn_measured_fraction_theta_max 0.993
_diffrn_measurement_device_type 'Nonius Kappa CCD'
_diffrn_measurement_method 'CCD rotation images, phi scans'
_diffrn_radiation_type MoK\a
_diffrn_radiation_wavelength 0.71073
_diffrn_reflns_av_R_equivalents 0.0206
_diffrn_reflns_av_unetI/netI 0.0233
_diffrn_reflns_Laue_measured_fraction_full 0.997
_diffrn_reflns_Laue_measured_fraction_max 0.993
_diffrn_reflns_limit_h_max 12
_diffrn_reflns_limit_h_min -11
_diffrn_reflns_limit_k_max 14
_diffrn_reflns_limit_k_min -14
_diffrn_reflns_limit_l_max 14
_diffrn_reflns_limit_l_min -14
_diffrn_reflns_number 13131
_diffrn_reflns_point_group_measured_fraction_full 0.997
_diffrn_reflns_point_group_measured_fraction_max 0.993
_diffrn_reflns_theta_full 26.000
_diffrn_reflns_theta_max 29.102
_diffrn_reflns_theta_min 3.220
_diffrn_source 'fine-focus sealed tube'
_exptl_absorpt_coefficient_mu 4.912
_exptl_absorpt_correction_T_max 0.555
_exptl_absorpt_correction_T_min 0.161
_exptl_absorpt_correction_type multi-scan
_exptl_absorpt_process_details 'SADABS (Bruker, 2002)'
_exptl_crystal_colour 'yellowish orange'
_exptl_crystal_colour_modifier yellow
_exptl_crystal_colour_primary orange
_exptl_crystal_density_diffrn 1.813
_exptl_crystal_description plate
_exptl_crystal_F_000 444
_exptl_crystal_size_max 0.40
_exptl_crystal_size_mid 0.37
_exptl_crystal_size_min 0.12
_refine_diff_density_max 0.473
_refine_diff_density_min -0.352
_refine_diff_density_rms 0.065
_refine_ls_extinction_method none
_refine_ls_goodness_of_fit_ref 1.049
_refine_ls_hydrogen_treatment constr
_refine_ls_matrix_type full
_refine_ls_number_parameters 219
_refine_ls_number_reflns 4414
_refine_ls_number_restraints 0
_refine_ls_restrained_S_all 1.049
_refine_ls_R_factor_all 0.0287
_refine_ls_R_factor_gt 0.0210
_refine_ls_shift/su_max 0.001
_refine_ls_shift/su_mean 0.000
_refine_ls_structure_factor_coef Fsqd
_refine_ls_weighting_details 'w=1/[\s^2^(Fo^2^)+(0.0247P)^2^+0.1964P] where P=(Fo^2^+2Fc^2^)/3'
_refine_ls_weighting_scheme calc
_refine_ls_wR_factor_gt 0.0493
_refine_ls_wR_factor_ref 0.0517
_reflns_Friedel_coverage 0.000
_reflns_number_gt 3772
_reflns_number_total 4414
_reflns_threshold_expression 'I > 2\s(I)'
_cod_data_source_file c6ce01674j2.cif
_cod_data_source_block mcg1475lt
_cod_depositor_comments
;
The following automatic conversions were performed:

'_space_group_crystal_system' value 'Triclinic' changed to
'triclinic' according to
/usr/data/users/saulius/crontab/automatic-downloads/rss-feeds/RSC/lib/dictionaries/cif_core.dic
dictionary named 'cif_core.dic' version 2.4.2 from 2011-04-26.

'_exptl_absorpt_correction_type' value 'Multi-scan' changed to
'multi-scan' according to
/usr/data/users/saulius/crontab/automatic-downloads/rss-feeds/RSC/lib/dictionaries/cif_core.dic
dictionary named 'cif_core.dic' version 2.4.2 from 2011-04-26.

Automatic conversion script
Id: cif_fix_values 4268 2015-11-12 08:31:59Z antanas 

 Adding full bibliography for 7226336--7226343.cif.
;
_cod_database_code 7226338
_shelxl_version_number 2013-3
_shelx_space_group_comment
;
The symmetry employed for this shelxl refinement is uniquely defined
by the following loop, which should always be used as a source of
symmetry information in preference to the above space-group names.
They are only intended as comments.
;
_olex2_refinement_description
;
1. Fixed Uiso
 At 1.2 times of:
  All C(H) groups
 At 1.5 times of:
  All O(H) groups
2.a Aromatic/amide H refined with riding coordinates:
 C15(H15), C12(H12), C1(H1), C9(H9), C4(H4), C3(H3), C10(H10), C2(H2), C7(H7),
 C8(H8)
2.b Idealised tetrahedral OH refined as rotating group:
 O2(H2A), O1(H1A)
;
_olex2_submission_special_instructions 'No special instructions were received'

loop_
_space_group_symop_operation_xyz
'x, y, z'
'-x, -y, -z'

loop_
_atom_site_label
_atom_site_type_symbol
_atom_site_fract_x
_atom_site_fract_y
_atom_site_fract_z
_atom_site_U_iso_or_equiv
_atom_site_adp_type
_atom_site_occupancy
_atom_site_site_symmetry_order
_atom_site_calc_flag
_atom_site_refinement_flags_posn
Br2 Br 1.15424(2) 0.11623(2) 0.28157(2) 0.02464(5) Uani 1 1 d .
Br1 Br 0.68150(2) 0.09717(2) 0.04976(2) 0.02846(5) Uani 1 1 d .
O2 O 0.83843(15) 0.21448(14) 0.51139(11) 0.0263(3) Uani 1 1 d .
H2A H 0.7535 0.2365 0.5740 0.039 Uiso 1 1 calc GR
O1 O 0.44207(15) 0.19108(17) 0.31429(13) 0.0365(3) Uani 1 1 d .
H1A H 0.3750 0.2270 0.3819 0.055 Uiso 1 1 calc GR
N1 N 0.21280(17) 0.29886(16) 0.53980(14) 0.0251(3) Uani 1 1 d .
N4 N -0.55721(19) 0.69633(17) 1.27415(14) 0.0297(3) Uani 1 1 d .
N3 N -0.16076(18) 0.54284(16) 0.93446(14) 0.0264(3) Uani 1 1 d .
N2 N -0.16501(19) 0.44452(17) 0.88935(15) 0.0301(3) Uani 1 1 d .
C13 C 0.8011(2) 0.18584(17) 0.41022(15) 0.0198(3) Uani 1 1 d .
C11 C 0.5996(2) 0.17414(18) 0.31140(16) 0.0229(3) Uani 1 1 d .
C14 C 0.92922(19) 0.14140(17) 0.29429(16) 0.0194(3) Uani 1 1 d .
C16 C 0.7302(2) 0.13122(17) 0.19643(15) 0.0200(3) Uani 1 1 d .
C6 C -0.2970(2) 0.58889(18) 1.05201(16) 0.0241(3) Uani 1 1 d .
C15 C 0.89301(19) 0.11573(16) 0.18759(15) 0.0200(3) Uani 1 1 d .
H15 H 0.9784 0.0881 0.1100 0.024 Uiso 1 1 calc R
C12 C 0.6382(2) 0.20040(19) 0.41724(16) 0.0237(3) Uani 1 1 d .
H12 H 0.5526 0.2284 0.4946 0.028 Uiso 1 1 calc R
C1 C 0.1204(2) 0.22290(19) 0.61813(17) 0.0264(4) Uani 1 1 d .
H1 H 0.1407 0.1344 0.5942 0.032 Uiso 1 1 calc R
C5 C -0.0334(2) 0.40006(18) 0.76983(16) 0.0238(3) Uani 1 1 d .
C9 C -0.3203(2) 0.71500(19) 1.09407(17) 0.0263(3) Uani 1 1 d .
H9 H -0.2492 0.7650 1.0492 0.032 Uiso 1 1 calc R
C4 C 0.0601(2) 0.48176(19) 0.68960(17) 0.0275(4) Uani 1 1 d .
H4 H 0.0424 0.5705 0.7115 0.033 Uiso 1 1 calc R
C3 C 0.1803(2) 0.4267(2) 0.57621(17) 0.0291(4) Uani 1 1 d .
H3 H 0.2426 0.4814 0.5216 0.035 Uiso 1 1 calc R
C10 C -0.4524(2) 0.7650(2) 1.20496(17) 0.0282(4) Uani 1 1 d .
H10 H -0.4690 0.8504 1.2326 0.034 Uiso 1 1 calc R
C2 C -0.0043(2) 0.26937(19) 0.73322(18) 0.0280(4) Uani 1 1 d .
H2 H -0.0671 0.2139 0.7848 0.034 Uiso 1 1 calc R
C7 C -0.4033(2) 0.51577(19) 1.12180(18) 0.0317(4) Uani 1 1 d .
H7 H -0.3896 0.4305 1.0956 0.038 Uiso 1 1 calc R
C8 C -0.5308(2) 0.5734(2) 1.23183(18) 0.0329(4) Uani 1 1 d .
H8 H -0.6022 0.5242 1.2792 0.039 Uiso 1 1 calc R

loop_
_atom_site_aniso_label
_atom_site_aniso_U_11
_atom_site_aniso_U_22
_atom_site_aniso_U_33
_atom_site_aniso_U_23
_atom_site_aniso_U_13
_atom_site_aniso_U_12
Br2 0.01584(8) 0.02936(9) 0.02704(9) -0.00758(6) -0.00093(6) -0.00826(6)
Br1 0.02576(10) 0.04089(11) 0.02041(9) -0.01345(7) -0.00267(7) -0.01142(8)
O2 0.0230(6) 0.0398(7) 0.0193(6) -0.0129(5) 0.0008(5) -0.0145(5)
O1 0.0166(6) 0.0684(10) 0.0281(7) -0.0256(6) 0.0036(5) -0.0158(6)
N1 0.0182(7) 0.0330(8) 0.0196(7) -0.0090(6) 0.0006(5) -0.0066(6)
N4 0.0260(8) 0.0366(8) 0.0195(7) -0.0115(6) -0.0004(6) -0.0054(7)
N3 0.0257(7) 0.0263(7) 0.0184(7) -0.0069(5) 0.0025(6) -0.0057(6)
N2 0.0274(8) 0.0339(8) 0.0240(7) -0.0128(6) 0.0069(6) -0.0119(7)
C13 0.0203(8) 0.0218(7) 0.0177(7) -0.0052(6) -0.0022(6) -0.0089(6)
C11 0.0161(8) 0.0313(9) 0.0209(8) -0.0084(6) -0.0004(6) -0.0090(7)
C14 0.0156(7) 0.0205(7) 0.0207(7) -0.0042(6) -0.0010(6) -0.0074(6)
C16 0.0212(8) 0.0227(7) 0.0158(7) -0.0071(6) -0.0020(6) -0.0075(6)
C6 0.0217(8) 0.0249(8) 0.0168(7) -0.0051(6) -0.0004(6) -0.0029(7)
C15 0.0171(8) 0.0223(8) 0.0151(7) -0.0068(6) 0.0029(6) -0.0053(6)
C12 0.0170(8) 0.0333(9) 0.0177(7) -0.0115(6) 0.0041(6) -0.0084(7)
C1 0.0238(9) 0.0285(9) 0.0254(9) -0.0113(7) -0.0015(7) -0.0078(7)
C5 0.0190(8) 0.0260(8) 0.0198(8) -0.0074(6) 0.0008(6) -0.0045(7)
C9 0.0248(9) 0.0297(9) 0.0210(8) -0.0069(7) -0.0019(7) -0.0083(7)
C4 0.0287(9) 0.0239(8) 0.0241(8) -0.0076(6) 0.0023(7) -0.0089(7)
C3 0.0271(9) 0.0316(9) 0.0236(9) -0.0048(7) 0.0038(7) -0.0134(7)
C10 0.0278(9) 0.0320(9) 0.0224(8) -0.0117(7) -0.0042(7) -0.0063(7)
C2 0.0273(9) 0.0310(9) 0.0248(8) -0.0092(7) 0.0042(7) -0.0151(7)
C7 0.0369(10) 0.0257(9) 0.0238(9) -0.0077(7) 0.0038(8) -0.0101(8)
C8 0.0330(10) 0.0346(10) 0.0233(9) -0.0059(7) 0.0043(7) -0.0130(8)

loop_
_atom_type_symbol
_atom_type_description
_atom_type_scat_dispersion_real
_atom_type_scat_dispersion_imag
_atom_type_scat_source
C C 0.0033 0.0016 'International Tables Vol C Tables 4.2.6.8 and 6.1.1.4'
H H 0.0000 0.0000 'International Tables Vol C Tables 4.2.6.8 and 6.1.1.4'
N N 0.0061 0.0033 'International Tables Vol C Tables 4.2.6.8 and 6.1.1.4'
O O 0.0106 0.0060 'International Tables Vol C Tables 4.2.6.8 and 6.1.1.4'
Br Br -0.2901 2.4595 'International Tables Vol C Tables 4.2.6.8 and 6.1.1.4'

loop_
_geom_angle_atom_site_label_1
_geom_angle_atom_site_label_2
_geom_angle_atom_site_label_3
_geom_angle
C13 O2 H2A 109.5
C11 O1 H1A 109.5
C1 N1 C3 117.20(14)
C10 N4 C8 117.19(15)
N2 N3 C6 112.82(14)
N3 N2 C5 113.72(14)
O2 C13 C14 119.39(14)
O2 C13 C12 122.04(14)
C12 C13 C14 118.56(14)
O1 C11 C16 118.84(14)
O1 C11 C12 122.94(14)
C12 C11 C16 118.20(14)
C13 C14 Br2 120.10(12)
C15 C14 Br2 119.44(11)
C15 C14 C13 120.46(14)
C11 C16 Br1 119.29(12)
C15 C16 Br1 119.78(11)
C15 C16 C11 120.92(14)
C9 C6 N3 116.45(15)
C7 C6 N3 123.97(15)
C7 C6 C9 119.58(15)
C14 C15 H15 120.0
C16 C15 C14 120.05(14)
C16 C15 H15 120.0
C13 C12 C11 121.78(14)
C13 C12 H12 119.1
C11 C12 H12 119.1
N1 C1 H1 118.4
N1 C1 C2 123.19(16)
C2 C1 H1 118.4
C4 C5 N2 123.96(15)
C2 C5 N2 116.55(15)
C2 C5 C4 119.46(15)
C6 C9 H9 120.8
C6 C9 C10 118.33(16)
C10 C9 H9 120.8
C5 C4 H4 121.2
C3 C4 C5 117.58(16)
C3 C4 H4 121.2
N1 C3 C4 124.04(16)
N1 C3 H3 118.0
C4 C3 H3 118.0
N4 C10 C9 123.25(16)
N4 C10 H10 118.4
C9 C10 H10 118.4
C1 C2 H2 120.7
C5 C2 C1 118.52(16)
C5 C2 H2 120.7
C6 C7 H7 121.0
C6 C7 C8 117.95(16)
C8 C7 H7 121.0
N4 C8 C7 123.70(17)
N4 C8 H8 118.1
C7 C8 H8 118.1

loop_
_geom_bond_atom_site_label_1
_geom_bond_atom_site_label_2
_geom_bond_distance
Br2 C14 1.8953(15)
Br1 C16 1.8952(15)
O2 H2A 0.8200
O2 C13 1.3541(18)
O1 H1A 0.8200
O1 C11 1.3463(19)
N1 C1 1.334(2)
N1 C3 1.344(2)
N4 C10 1.340(2)
N4 C8 1.345(2)
N3 N2 1.241(2)
N3 C6 1.442(2)
N2 C5 1.437(2)
C13 C14 1.398(2)
C13 C12 1.391(2)
C11 C16 1.397(2)
C11 C12 1.394(2)
C14 C15 1.387(2)
C16 C15 1.381(2)
C6 C9 1.384(2)
C6 C7 1.383(2)
C15 H15 0.9300
C12 H12 0.9300
C1 H1 0.9300
C1 C2 1.384(2)
C5 C4 1.387(2)
C5 C2 1.383(2)
C9 H9 0.9300
C9 C10 1.388(2)
C4 H4 0.9300
C4 C3 1.379(2)
C3 H3 0.9300
C10 H10 0.9300
C2 H2 0.9300
C7 H7 0.9300
C7 C8 1.384(2)
C8 H8 0.9300

loop_
_geom_torsion_atom_site_label_1
_geom_torsion_atom_site_label_2
_geom_torsion_atom_site_label_3
_geom_torsion_atom_site_label_4
_geom_torsion
Br2 C14 C15 C16 178.89(12)
Br1 C16 C15 C14 179.60(12)
O2 C13 C14 Br2 1.8(2)
O2 C13 C14 C15 -178.02(14)
O2 C13 C12 C11 178.43(15)
O1 C11 C16 Br1 -0.4(2)
O1 C11 C16 C15 178.48(16)
O1 C11 C12 C13 -178.24(16)
N1 C1 C2 C5 -0.8(3)
N3 N2 C5 C4 -17.2(3)
N3 N2 C5 C2 164.66(16)
N3 C6 C9 C10 178.55(15)
N3 C6 C7 C8 -178.99(17)
N2 N3 C6 C9 -168.63(16)
N2 N3 C6 C7 10.7(2)
N2 C5 C4 C3 -178.71(17)
N2 C5 C2 C1 179.47(16)
C13 C14 C15 C16 -1.3(2)
C11 C16 C15 C14 0.7(2)
C14 C13 C12 C11 -1.0(2)
C16 C11 C12 C13 0.4(3)
C6 N3 N2 C5 178.23(14)
C6 C9 C10 N4 0.8(3)
C6 C7 C8 N4 0.2(3)
C12 C13 C14 Br2 -178.73(12)
C12 C13 C14 C15 1.4(2)
C12 C11 C16 Br1 -179.17(13)
C12 C11 C16 C15 -0.2(2)
C1 N1 C3 C4 1.0(3)
C5 C4 C3 N1 -0.6(3)
C9 C6 C7 C8 0.4(3)
C4 C5 C2 C1 1.2(3)
C3 N1 C1 C2 -0.3(3)
C10 N4 C8 C7 -0.3(3)
C2 C5 C4 C3 -0.6(3)
C7 C6 C9 C10 -0.8(3)
C8 N4 C10 C9 -0.2(3)
